data_1542934
loop_
_publ_author_name
'Diop, Mouhamadou Birame'
'Diop, Libasse'
'Oliver, Allen G.'

_publ_section_title
;
 Dimethyl <i>N</i>-cyanodithioiminocarbonate
;
_journal_issue 3
_journal_name_full IUCrData
_journal_page_first x160454
_journal_paper_doi 10.1107/S2414314616004545
_journal_volume 1
_journal_year 2016
_chemical_formula_iupac 'C4 H6 N2 S2'
_chemical_formula_moiety 'C4 H6 N2 S2'
_chemical_formula_sum 'C4 H6 N2 S2'
_chemical_formula_weight 146.23
_chemical_name_common
;
Dimethyl cyanocarbonimidodithioate
;
_chemical_name_systematic
;
Dimethyl <i>N</i>-cyanodithioiminocarbonate
;
_space_group_crystal_system monoclinic
_space_group_IT_number 14
_space_group_name_Hall '-P 2ybc'
_space_group_name_H-M_alt 'P 1 21/c 1'
_symmetry_space_group_name_Hall '-P 2ybc'
_symmetry_space_group_name_H-M 'P 1 21/c 1'
_atom_sites_solution_hydrogens geom
_atom_sites_solution_primary vecmap
_atom_sites_solution_secondary difmap
_audit_creation_method SHELXL-2014/7
_cell_angle_alpha 90
_cell_angle_beta 98.788(5)
_cell_angle_gamma 90
_cell_formula_units_Z 16
_cell_length_a 15.2211(18)
_cell_length_b 12.2037(15)
_cell_length_c 14.4716(18)
_cell_measurement_reflns_used 2731
_cell_measurement_temperature 120(2)
_cell_measurement_theta_max 24.04
_cell_measurement_theta_min 2.46
_cell_volume 2656.6(6)
_computing_cell_refinement
;
SAINT (Bruker, 2015)
;
_computing_data_collection
;
APEX3 (Bruker, 2015)
;
_computing_data_reduction
;
SAINT (Bruker, 2015)
;
_computing_molecular_graphics
;
PLATON (Spek, 2009)
;
_computing_publication_material
;
SHELXL2014 (Sheldrick, 2015b) and publCIF (Westrip, 2010)
;
_computing_structure_refinement
;
SHELXL2014 (Sheldrick, 2015b)
;
_computing_structure_solution
;
SHELXT (Sheldrick, 2015a)
;
_diffrn_ambient_temperature 120(2)
_diffrn_detector_area_resol_mean 8.33
_diffrn_measured_fraction_theta_full 1.000
_diffrn_measured_fraction_theta_max 1.000
_diffrn_measurement_device_type 'Bruker Kappa X8 APEXIII'
_diffrn_measurement_method '\w and \f-scans'
_diffrn_radiation_monochromator graphite
_diffrn_radiation_source 'fine-focus sealed tube'
_diffrn_radiation_type MoK\a
_diffrn_radiation_wavelength 0.71073
_diffrn_reflns_av_R_equivalents 0.1051
_diffrn_reflns_limit_h_max 18
_diffrn_reflns_limit_h_min -18
_diffrn_reflns_limit_k_max 14
_diffrn_reflns_limit_k_min -10
_diffrn_reflns_limit_l_max 17
_diffrn_reflns_limit_l_min -17
_diffrn_reflns_number 36932
_diffrn_reflns_theta_full 25.242
_diffrn_reflns_theta_max 25.351
_diffrn_reflns_theta_min 1.354
_exptl_absorpt_coefficient_mu 0.694
_exptl_absorpt_correction_T_max 0.9831
_exptl_absorpt_correction_T_min 0.8370
_exptl_absorpt_correction_type multi-scan
_exptl_absorpt_process_details
;
(SADABS; Krause <i>et al.</i>,  2015)
;
_exptl_crystal_colour colourless
_exptl_crystal_density_diffrn 1.462
_exptl_crystal_description plate
_exptl_crystal_F_000 1216
_exptl_crystal_size_max 0.194
_exptl_crystal_size_mid 0.122
_exptl_crystal_size_min 0.039
_refine_diff_density_max 0.864
_refine_diff_density_min -0.370
_refine_ls_extinction_method none
_refine_ls_goodness_of_fit_ref 1.066
_refine_ls_hydrogen_treatment constr
_refine_ls_matrix_type full
_refine_ls_number_parameters 331
_refine_ls_number_reflns 4868
_refine_ls_number_restraints 24
_refine_ls_restrained_S_all 1.064
_refine_ls_R_factor_all 0.1031
_refine_ls_R_factor_gt 0.0478
_refine_ls_shift/su_max 0.002
_refine_ls_shift/su_mean 0.000
_refine_ls_structure_factor_coef Fsqd
_refine_ls_weighting_details 'w=1/[\s^2^(Fo^2^)+(0.0335P)^2^+2.1088P] where P=(Fo^2^+2Fc^2^)/3'
_refine_ls_weighting_scheme calc
_refine_ls_wR_factor_gt 0.0891
_refine_ls_wR_factor_ref 0.1063
_reflns_number_gt 2986
_reflns_number_total 4868
_reflns_threshold_expression 'I > 2\s(I)'
_cod_data_source_file su4016sup1.cif
_cod_data_source_block I
_cod_database_code 1542934
_shelx_space_group_comment
;
The symmetry employed for this shelxl refinement is uniquely defined
by the following loop, which should always be used as a source of
symmetry information in preference to the above space-group names.
They are only intended as comments.
;
_shelx_estimated_absorpt_t_min 0.877
_shelx_estimated_absorpt_t_max 0.973

loop_
_space_group_symop_operation_xyz
'x, y, z'
'-x, y+1/2, -z+1/2'
'-x, -y, -z'
'x, -y-1/2, z-1/2'

loop_
_atom_site_type_symbol
_atom_site_label
_atom_site_fract_x
_atom_site_fract_y
_atom_site_fract_z
_atom_site_U_iso_or_equiv
_atom_site_adp_type
_atom_site_calc_flag
_atom_site_occupancy
_atom_site_disorder_assembly
_atom_site_disorder_group
S S1A 0.23225(6) 0.34721(9) 0.68456(7) 0.0256(3) Uani d 1 . .
S S2A 0.42019(6) 0.30624(9) 0.66254(7) 0.0247(3) Uani d 1 . .
N N1A 0.4260(2) 0.0211(3) 0.6710(3) 0.0346(9) Uani d 1 . .
N N2A 0.3025(2) 0.1506(3) 0.6812(2) 0.0240(8) Uani d 1 . .
C C1A 0.3717(3) 0.0847(4) 0.6751(3) 0.0278(10) Uani d 1 . .
C C2A 0.3160(2) 0.2562(3) 0.6760(3) 0.0212(9) Uani d 1 . .
C C3A 0.1432(2) 0.2571(3) 0.6995(3) 0.0290(10) Uani d 1 . .
H H3AA 0.1318 0.2071 0.6461 0.044 Uiso calc 1 . .
H H3AB 0.0895 0.3000 0.7037 0.044 Uiso calc 1 . .
H H3AC 0.1593 0.2146 0.7571 0.044 Uiso calc 1 . .
C C4A 0.4042(3) 0.4514(3) 0.6502(3) 0.0282(10) Uani d 1 . .
H H4AA 0.3580 0.4664 0.5968 0.042 Uiso calc 1 . .
H H4AB 0.4600 0.4860 0.6397 0.042 Uiso calc 1 . .
H H4AC 0.3860 0.4812 0.7072 0.042 Uiso calc 1 . .
S S1B 0.27136(7) 0.84989(10) 0.67592(8) 0.0282(3) Uani d 0.912(2) A 1
S S2B 0.08290(7) 0.80878(10) 0.69178(8) 0.0272(3) Uani d 0.912(2) A 1
N N2B 0.2056(2) 0.6533(3) 0.6944(2) 0.0229(8) Uani d 0.912(2) A 1
C C1B 0.1383(3) 0.5860(4) 0.7034(3) 0.0272(12) Uani d 0.912(2) A 1
S S1BA 0.1982(7) 0.9020(9) 0.6848(7) 0.018(3) Uiso d 0.088(2) A 2
S S2BA 0.2706(7) 0.6740(8) 0.6838(7) 0.015(3) Uiso d 0.088(2) A 2
N N2BA 0.106(2) 0.732(3) 0.702(3) 0.023(3) Uiso d 0.088(2) A 2
C C1BA 0.095(4) 0.607(5) 0.705(4) 0.026(3) Uiso d 0.088(2) A 2
N N1B 0.0844(2) 0.5224(3) 0.7107(2) 0.0334(9) Uani d 1 . .
C C2B 0.1882(2) 0.7574(3) 0.6888(3) 0.0223(9) Uani d 1 . .
C C3B 0.3641(3) 0.7605(3) 0.6732(3) 0.0319(11) Uani d 1 . .
H H3BA 0.3789 0.7239 0.7338 0.048 Uiso calc 0.912(2) A 1
H H3BB 0.4153 0.8033 0.6602 0.048 Uiso calc 0.912(2) A 1
H H3BC 0.3488 0.7055 0.6240 0.048 Uiso calc 0.912(2) A 1
H H3BD 0.3507 0.8053 0.6165 0.048 Uiso calc 0.088(2) A 2
H H3BE 0.4164 0.7150 0.6692 0.048 Uiso calc 0.088(2) A 2
H H3BF 0.3760 0.8085 0.7280 0.048 Uiso calc 0.088(2) A 2
C C4B 0.0934(3) 0.9533(3) 0.6822(3) 0.0319(11) Uani d 1 . .
H H4BA 0.1391 0.9799 0.7323 0.048 Uiso calc 0.912(2) A 1
H H4BB 0.0365 0.9882 0.6875 0.048 Uiso calc 0.912(2) A 1
H H4BC 0.1106 0.9714 0.6214 0.048 Uiso calc 0.912(2) A 1
H H4BD 0.0941 1.0097 0.7305 0.048 Uiso calc 0.088(2) A 2
H H4BE 0.0531 0.8940 0.6939 0.048 Uiso calc 0.088(2) A 2
H H4BF 0.0730 0.9855 0.6206 0.048 Uiso calc 0.088(2) A 2
S S1C 0.59095(7) -0.06797(9) 0.58903(7) 0.0273(3) Uani d 1 . .
S S2C 0.70112(7) -0.26439(9) 0.57075(8) 0.0274(3) Uani d 1 . .
N N1C 0.9006(2) -0.1351(3) 0.5268(2) 0.0347(9) Uani d 1 . .
N N2C 0.7551(2) -0.0593(3) 0.5548(2) 0.0280(8) Uani d 1 . .
C C1C 0.8319(3) -0.1058(3) 0.5399(3) 0.0286(10) Uani d 1 . .
C C2C 0.6907(3) -0.1234(3) 0.5689(3) 0.0205(9) Uani d 1 . .
C C3C 0.6149(3) 0.0749(3) 0.5822(3) 0.0312(10) Uani d 1 . .
H H3CA 0.6665 0.0932 0.6289 0.047 Uiso calc 1 . .
H H3CB 0.5633 0.1176 0.5944 0.047 Uiso calc 1 . .
H H3CC 0.6280 0.0922 0.5196 0.047 Uiso calc 1 . .
C C4C 0.5942(2) -0.3166(3) 0.5872(3) 0.0248(10) Uani d 1 . .
H H4CA 0.5770 -0.2846 0.6439 0.037 Uiso calc 1 . .
H H4CB 0.5974 -0.3965 0.5936 0.037 Uiso calc 1 . .
H H4CC 0.5500 -0.2973 0.5331 0.037 Uiso calc 1 . .
S S1D 0.91532(7) 0.31363(9) 0.54631(8) 0.0239(3) Uani d 0.906(2) B 1
S S2D 0.79660(7) 0.50375(9) 0.55930(8) 0.0264(3) Uani d 0.906(2) B 1
N N2D 0.7486(2) 0.2970(3) 0.5728(2) 0.0243(9) Uani d 0.906(2) B 1
C C1D 0.6687(4) 0.3409(4) 0.5792(4) 0.0274(13) Uani d 0.906(2) B 1
S S1DA 0.9169(6) 0.4230(9) 0.5617(7) 0.019(3) Uiso d 0.094(2) B 2
S S2DA 0.7999(7) 0.2306(9) 0.5670(7) 0.019(3) Uiso d 0.094(2) B 2
N N2DA 0.748(2) 0.437(3) 0.571(2) 0.026(3) Uiso d 0.094(2) B 2
C C1DA 0.663(5) 0.384(5) 0.569(4) 0.028(3) Uiso d 0.094(2) B 2
N N1D 0.5982(2) 0.3688(3) 0.5835(3) 0.0347(9) Uani d 1 . .
C C2D 0.8131(2) 0.3638(3) 0.5613(3) 0.0190(9) Uani d 1 . .
C C3D 0.9013(3) 0.1702(3) 0.5593(3) 0.0259(10) Uani d 1 . .
H H3DA 0.8916 0.1542 0.6233 0.039 Uiso calc 0.906(2) B 1
H H3DB 0.9548 0.1319 0.5465 0.039 Uiso calc 0.906(2) B 1
H H3DC 0.8499 0.1453 0.5152 0.039 Uiso calc 0.906(2) B 1
H H3DD 0.9385 0.1711 0.6208 0.039 Uiso calc 0.094(2) B 2
H H3DE 0.9311 0.2109 0.5146 0.039 Uiso calc 0.094(2) B 2
H H3DF 0.8918 0.0942 0.5380 0.039 Uiso calc 0.094(2) B 2
C C4D 0.8994(2) 0.5620(3) 0.5400(3) 0.0306(10) Uani d 1 . .
H H4DA 0.9441 0.5511 0.5956 0.046 Uiso calc 0.906(2) B 1
H H4DB 0.8914 0.6407 0.5277 0.046 Uiso calc 0.906(2) B 1
H H4DC 0.9192 0.5265 0.4861 0.046 Uiso calc 0.906(2) B 1
H H4DD 0.9463 0.6043 0.5780 0.046 Uiso calc 0.094(2) B 2
H H4DE 0.8414 0.5832 0.5561 0.046 Uiso calc 0.094(2) B 2
H H4DF 0.9004 0.5769 0.4736 0.046 Uiso calc 0.094(2) B 2

loop_
_atom_site_aniso_label
_atom_site_aniso_U_11
_atom_site_aniso_U_22
_atom_site_aniso_U_33
_atom_site_aniso_U_12
_atom_site_aniso_U_13
_atom_site_aniso_U_23
S1A 0.0203(5) 0.0274(6) 0.0291(6) 0.0038(5) 0.0044(4) 0.0013(5)
S2A 0.0189(5) 0.0278(6) 0.0274(6) 0.0009(5) 0.0036(4) 0.0017(5)
N1A 0.031(2) 0.031(2) 0.046(2) 0.0022(19) 0.0149(18) 0.0002(18)
N2A 0.0201(18) 0.027(2) 0.026(2) 0.0028(16) 0.0042(14) 0.0004(16)
C1A 0.026(2) 0.026(3) 0.032(3) -0.005(2) 0.0073(19) 0.001(2)
C2A 0.020(2) 0.028(3) 0.014(2) 0.0026(18) -0.0016(16) 0.0002(17)
C3A 0.019(2) 0.034(3) 0.034(3) 0.0008(19) 0.0062(19) -0.003(2)
C4A 0.028(2) 0.024(2) 0.033(3) -0.0053(19) 0.0051(19) 0.008(2)
S1B 0.0238(6) 0.0277(7) 0.0331(7) -0.0003(5) 0.0045(5) 0.0012(6)
S2B 0.0227(6) 0.0288(8) 0.0311(7) 0.0032(5) 0.0070(5) 0.0027(6)
N2B 0.021(2) 0.0211(19) 0.026(2) 0.0025(17) 0.0009(15) 0.0005(16)
C1B 0.027(3) 0.026(3) 0.028(2) 0.004(2) 0.003(2) -0.002(2)
N1B 0.027(2) 0.036(2) 0.038(2) -0.0022(19) 0.0065(17) 0.0002(19)
C2B 0.016(2) 0.030(3) 0.020(2) -0.0035(19) 0.0013(17) -0.0009(19)
C3B 0.021(2) 0.034(3) 0.041(3) -0.002(2) 0.0040(19) -0.001(2)
C4B 0.030(2) 0.027(3) 0.039(3) 0.009(2) 0.009(2) 0.001(2)
S1C 0.0234(6) 0.0266(6) 0.0325(6) 0.0013(5) 0.0065(5) -0.0002(5)
S2C 0.0254(6) 0.0278(6) 0.0294(6) 0.0012(5) 0.0054(5) -0.0028(5)
N1C 0.023(2) 0.044(3) 0.038(2) 0.0007(18) 0.0068(17) 0.0020(19)
N2C 0.0251(18) 0.031(2) 0.029(2) -0.0032(18) 0.0058(15) 0.0031(17)
C1C 0.025(3) 0.032(3) 0.027(3) -0.003(2) -0.003(2) 0.003(2)
C2C 0.025(2) 0.021(2) 0.013(2) 0.0006(18) -0.0015(17) 0.0003(17)
C3C 0.033(3) 0.018(2) 0.043(3) 0.003(2) 0.008(2) 0.003(2)
C4C 0.026(2) 0.025(2) 0.025(2) -0.0024(19) 0.0062(18) -0.0044(19)
S1D 0.0183(6) 0.0252(7) 0.0289(7) 0.0019(5) 0.0057(5) 0.0028(5)
S2D 0.0203(6) 0.0226(7) 0.0369(7) 0.0004(5) 0.0063(5) 0.0020(6)
N2D 0.0216(19) 0.023(2) 0.029(2) 0.0009(17) 0.0066(16) 0.0011(17)
C1D 0.029(3) 0.024(3) 0.030(3) -0.006(3) 0.006(2) 0.003(2)
N1D 0.019(2) 0.038(2) 0.047(2) 0.0007(18) 0.0083(17) 0.0005(19)
C2D 0.022(2) 0.018(2) 0.017(2) -0.0032(18) 0.0034(16) 0.0033(17)
C3D 0.030(2) 0.021(2) 0.028(2) 0.0073(19) 0.0076(18) 0.0015(19)
C4D 0.024(2) 0.027(3) 0.041(3) -0.004(2) 0.007(2) 0.003(2)

loop_
_atom_type_symbol
_atom_type_description
_atom_type_scat_dispersion_real
_atom_type_scat_dispersion_imag
_atom_type_scat_source
C C 0.0033 0.0016 'International Tables Vol C Tables 4.2.6.8 and 6.1.1.4'
H H 0.0000 0.0000 'International Tables Vol C Tables 4.2.6.8 and 6.1.1.4'
N N 0.0061 0.0033 'International Tables Vol C Tables 4.2.6.8 and 6.1.1.4'
S S 0.1246 0.1234 'International Tables Vol C Tables 4.2.6.8 and 6.1.1.4'

loop_
_geom_angle_atom_site_label_1
_geom_angle_atom_site_label_2
_geom_angle_atom_site_label_3
_geom_angle
C2A S1A C3A 101.4(2)
C2A S2A C4A 104.26(19)
C2A N2A C1A 117.1(3)
N1A C1A N2A 174.1(4)
N2A C2A S1A 120.7(3)
N2A C2A S2A 120.4(3)
S1A C2A S2A 118.9(2)
S1A C3A H3AA 109.5
S1A C3A H3AB 109.5
H3AA C3A H3AB 109.5
S1A C3A H3AC 109.5
H3AA C3A H3AC 109.5
H3AB C3A H3AC 109.5
S2A C4A H4AA 109.5
S2A C4A H4AB 109.5
H4AA C4A H4AB 109.5
S2A C4A H4AC 109.5
H4AA C4A H4AC 109.5
H4AB C4A H4AC 109.5
C2B S1B C3B 101.4(2)
C2B S2B C4B 105.2(2)
C2B N2B C1B 117.1(4)
N1B C1B N2B 175.4(5)
C4B S1BA C2B 106.3(6)
C2B S2BA C3B 105.2(6)
C2B N2BA C1BA 110(4)
N1B C1BA N2BA 177(5)
N2BA C2B S2BA 127.7(19)
N2B C2B S1B 120.0(3)
N2B C2B S2B 122.4(3)
S1B C2B S2B 117.6(2)
N2BA C2B S1BA 108.7(19)
S2BA C2B S1BA 123.4(6)
S1B C3B H3BA 109.5
S1B C3B H3BB 109.5
H3BA C3B H3BB 109.5
S1B C3B H3BC 109.5
H3BA C3B H3BC 109.5
H3BB C3B H3BC 109.5
S2BA C3B H3BD 109.5
S2BA C3B H3BE 109.5
H3BD C3B H3BE 109.5
S2BA C3B H3BF 109.5
H3BD C3B H3BF 109.5
H3BE C3B H3BF 109.5
S2B C4B H4BA 109.5
S2B C4B H4BB 109.5
H4BA C4B H4BB 109.5
S2B C4B H4BC 109.5
H4BA C4B H4BC 109.5
H4BB C4B H4BC 109.5
S1BA C4B H4BD 109.5
S1BA C4B H4BE 109.5
H4BD C4B H4BE 109.5
S1BA C4B H4BF 109.5
H4BD C4B H4BF 109.5
H4BE C4B H4BF 109.5
C2C S1C C3C 100.45(19)
C2C S2C C4C 105.78(19)
C2C N2C C1C 117.9(4)
N1C C1C N2C 173.3(5)
N2C C2C S1C 119.7(3)
N2C C2C S2C 122.3(3)
S1C C2C S2C 118.0(2)
S1C C3C H3CA 109.5
S1C C3C H3CB 109.5
H3CA C3C H3CB 109.5
S1C C3C H3CC 109.5
H3CA C3C H3CC 109.5
H3CB C3C H3CC 109.5
S2C C4C H4CA 109.5
S2C C4C H4CB 109.5
H4CA C4C H4CB 109.5
S2C C4C H4CC 109.5
H4CA C4C H4CC 109.5
H4CB C4C H4CC 109.5
C2D S1D C3D 102.28(18)
C2D S2D C4D 105.62(19)
C2D N2D C1D 117.7(4)
N1D C1D N2D 173.9(5)
C2D S1DA C4D 106.9(6)
C2D S2DA C3D 107.6(6)
C2D N2DA C1DA 111(4)
N1D C1DA N2DA 159(6)
N2DA C2D S2DA 123.3(16)
N2D C2D S1D 120.5(3)
N2D C2D S2D 120.6(3)
S1D C2D S2D 118.9(2)
N2DA C2D S1DA 114.0(16)
S2DA C2D S1DA 122.0(5)
S1D C3D H3DA 109.5
S1D C3D H3DB 109.5
H3DA C3D H3DB 109.5
S1D C3D H3DC 109.5
H3DA C3D H3DC 109.5
H3DB C3D H3DC 109.5
S2DA C3D H3DD 109.5
S2DA C3D H3DE 109.5
H3DD C3D H3DE 109.5
S2DA C3D H3DF 109.5
H3DD C3D H3DF 109.5
H3DE C3D H3DF 109.5
S2D C4D H4DA 109.5
S2D C4D H4DB 109.5
H4DA C4D H4DB 109.5
S2D C4D H4DC 109.5
H4DA C4D H4DC 109.5
H4DB C4D H4DC 109.5
S1DA C4D H4DD 109.5
S1DA C4D H4DE 109.5
H4DD C4D H4DE 109.5
S1DA C4D H4DF 109.5
H4DD C4D H4DF 109.5
H4DE C4D H4DF 109.5

loop_
_geom_bond_atom_site_label_1
_geom_bond_atom_site_label_2
_geom_bond_distance
S1A C2A 1.709(4)
S1A C3A 1.785(4)
S2A C2A 1.738(4)
S2A C4A 1.794(4)
N1A C1A 1.143(5)
N2A C2A 1.309(5)
N2A C1A 1.339(5)
C3A H3AA 0.9800
C3A H3AB 0.9800
C3A H3AC 0.9800
C4A H4AA 0.9800
C4A H4AB 0.9800
C4A H4AC 0.9800
S1B C2B 1.727(4)
S1B C3B 1.788(4)
S2B C2B 1.728(4)
S2B C4B 1.778(4)
N2B C2B 1.297(5)
N2B C1B 1.336(6)
C1B N1B 1.145(6)
S1BA C4B 1.707(11)
S1BA C2B 1.773(12)
S2BA C2B 1.625(11)
S2BA C3B 1.797(12)
N2BA C2B 1.32(4)
N2BA C1BA 1.55(7)
C1BA N1B 1.05(6)
C3B H3BA 0.9800
C3B H3BB 0.9800
C3B H3BC 0.9800
C3B H3BD 0.9800
C3B H3BE 0.9800
C3B H3BF 0.9800
C4B H4BA 0.9800
C4B H4BB 0.9800
C4B H4BC 0.9800
C4B H4BD 0.9800
C4B H4BE 0.9800
C4B H4BF 0.9800
S1C C2C 1.726(4)
S1C C3C 1.787(4)
S2C C2C 1.727(4)
S2C C4C 1.797(4)
N1C C1C 1.147(5)
N2C C2C 1.295(5)
N2C C1C 1.347(5)
C3C H3CA 0.9800
C3C H3CB 0.9800
C3C H3CC 0.9800
C4C H4CA 0.9800
C4C H4CB 0.9800
C4C H4CC 0.9800
S1D C2D 1.717(4)
S1D C3D 1.777(4)
S2D C2D 1.725(4)
S2D C4D 1.779(4)
N2D C2D 1.306(5)
N2D C1D 1.344(7)
C1D N1D 1.136(6)
S1DA C2D 1.736(10)
S1DA C4D 1.740(11)
S2DA C2D 1.642(11)
S2DA C3D 1.730(11)
N2DA C2D 1.36(3)
N2DA C1DA 1.43(7)
C1DA N1D 1.06(7)
C3D H3DA 0.9800
C3D H3DB 0.9800
C3D H3DC 0.9800
C3D H3DD 0.9800
C3D H3DE 0.9800
C3D H3DF 0.9800
C4D H4DA 0.9800
C4D H4DB 0.9800
C4D H4DC 0.9800
C4D H4DD 0.9800
C4D H4DE 0.9800
C4D H4DF 0.9800

loop_
_geom_hbond_atom_site_label_D
_geom_hbond_atom_site_label_H
_geom_hbond_atom_site_label_A
_geom_hbond_site_symmetry_A
_geom_hbond_distance_DH
_geom_hbond_distance_HA
_geom_hbond_distance_DA
_geom_hbond_angle_DHA
C4B H4BB N1B 2_556 0.98 2.56 3.424(5) 147
C3D H3DB N1C 3_756 0.98 2.59 3.460(5) 149
C4D H4DA N1B 1_655 0.98 2.52 3.485(6) 166

loop_
_geom_torsion_atom_site_label_1
_geom_torsion_atom_site_label_2
_geom_torsion_atom_site_label_3
_geom_torsion_atom_site_label_4
_geom_torsion
C1A N2A C2A S1A -179.2(3)
C1A N2A C2A S2A -0.4(5)
C3A S1A C2A N2A 0.0(4)
C3A S1A C2A S2A -178.8(2)
C4A S2A C2A N2A 175.8(3)
C4A S2A C2A S1A -5.4(3)
C1B N2B C2B S1B -179.4(3)
C1B N2B C2B S2B -0.5(5)
C1BA N2BA C2B S2BA -5(4)
C1BA N2BA C2B S1BA 180(3)
C3B S2BA C2B N2BA -176(2)
C3B S2BA C2B S1BA -0.5(9)
C3B S1B C2B N2B 0.6(4)
C3B S1B C2B S2B -178.4(2)
C4B S2B C2B N2B 179.9(3)
C4B S2B C2B S1B -1.2(3)
C4B S1BA C2B N2BA -9.0(18)
C4B S1BA C2B S2BA 175.0(5)
C1C N2C C2C S1C 179.7(3)
C1C N2C C2C S2C 0.9(5)
C3C S1C C2C N2C 0.1(4)
C3C S1C C2C S2C 178.9(2)
C4C S2C C2C N2C -177.5(3)
C4C S2C C2C S1C 3.8(3)
C2D N2DA C1DA N1D 149(15)
C1D N2D C2D S1D -176.5(4)
C1D N2D C2D S2D 2.6(5)
C1DA N2DA C2D S2DA -11(4)
C1DA N2DA C2D S1DA 179(3)
C3D S2DA C2D N2DA -176.0(17)
C3D S2DA C2D S1DA -6.8(8)
C3D S1D C2D N2D -3.6(4)
C3D S1D C2D S2D 177.4(2)
C4D S2D C2D N2D -178.8(3)
C4D S2D C2D S1D 0.2(3)
C4D S1DA C2D N2DA -17.2(17)
C4D S1DA C2D S2DA 172.6(6)

_cod_database_fobs_code 1542934
